data_4319246
loop_
_publ_author_name
'Jonathan D. Gardner'
'David A. Robson'
'Leigh H. Rees'
'Philip Mountford'

_publ_contact_author
;
 Dr P. Mountford
 Inorganic Chemistry Laboratory
 South Parks Road
 Oxford
 OX1 3QR
 UK
;
_publ_contact_author_email Philip.Mountford@chem.ox.ac.uk
_publ_contact_author_fax '+44 1865 272690'
_publ_contact_author_phone '+44 1865 272679'
_publ_section_title
;
 Titanium tert-Butyl- and Trimethylsilyl-imido Complexes with Monopendant
 Arm Triazacyclononane Ligands
;
_journal_name_full 'Inorganic Chemistry'
_journal_page_first 820
_journal_page_last 824
_journal_paper_doi 10.1021/ic0009728
_journal_volume 40
_journal_year 2001
_chemical_compound_source '[Ti(NSiMe3)Cl2]8 + KL1'
_chemical_formula_moiety 'C30 H57 Cl N4 O Si Ti, C4 H10 O'
_chemical_formula_sum 'C34 H67 Cl N4 O2 Si Ti'
_chemical_formula_weight 675.37
_chemical_melting_point ?
_chemical_name_systematic '[Ti(NSiMe3)(L1)Cl]'
_space_group_IT_number 14
_symmetry_cell_setting monoclinic
_symmetry_space_group_name_Hall '-P 2ybc'
_symmetry_space_group_name_H-M 'P 1 21/c 1'
_atom_sites_solution_hydrogens geom
_atom_sites_solution_primary direct
_cell_angle_alpha 90
_cell_angle_beta 103.128(6)
_cell_angle_gamma 90
_cell_formula_units_Z 4
_cell_length_a 11.000(4)
_cell_length_b 14.735(3)
_cell_length_c 24.752(9)
_cell_measurement_reflns_used 16275
_cell_measurement_temperature 150
_cell_measurement_theta_max 27
_cell_measurement_theta_min 0
_cell_volume 3907(2)
_computing_cell_refinement
;
dip2000 software 'denzo' (otwinowski & minor, 1996)
;
_computing_data_collection
;
dip2000 software 'xpress' (mac science, 1989)
;
_computing_data_reduction
;
dip2000 software 'denzo' (otwinowski & minor, 1996)
;
_computing_molecular_graphics
;
 cameron (watkin, prout & pearce,  1996)
;
_computing_publication_material
;
crystals issue 10 (watkin, prout, carruthers & betteridge, 1996)
;
_computing_structure_refinement
;
crystals issue 10 (watkin, prout, carruthers & betteridge, 1996)
;
_computing_structure_solution 'sir92 (giacovazzo et al, 1992)'
_diffrn_ambient_temperature 150
_diffrn_measured_fraction_theta_max 0.933
_diffrn_measurement_device_type
;
enraf-nonius dip2000
;
_diffrn_measurement_method \w
_diffrn_radiation_monochromator graphite
_diffrn_radiation_type 'mo k\a'
_diffrn_radiation_wavelength 0.71069
_diffrn_reflns_av_R_equivalents 0.086
_diffrn_reflns_limit_h_max 13
_diffrn_reflns_limit_h_min 0
_diffrn_reflns_limit_k_max 17
_diffrn_reflns_limit_k_min 0
_diffrn_reflns_limit_l_max 30
_diffrn_reflns_limit_l_min -30
_diffrn_reflns_number 16275
_diffrn_reflns_theta_max 26.57
_diffrn_reflns_theta_min 0.00
_diffrn_standards_decay_% 0.00
_diffrn_standards_interval_count 0
_diffrn_standards_interval_time 0
_diffrn_standards_number 0
_exptl_absorpt_coefficient_mu 0.35
_exptl_absorpt_correction_T_max 0.95
_exptl_absorpt_correction_T_min 0.90
_exptl_absorpt_correction_type multi-scan
_exptl_crystal_colour yellow
_exptl_crystal_density_diffrn 1.15
_exptl_crystal_density_meas ?
_exptl_crystal_description plate
_exptl_crystal_F_000 1473.98
_exptl_crystal_size_max 0.50
_exptl_crystal_size_mid 0.30
_exptl_crystal_size_min 0.15
_refine_diff_density_max 0.91
_refine_diff_density_min -0.55
_refine_ls_extinction_method none
_refine_ls_goodness_of_fit_ref 1.0510
_refine_ls_hydrogen_treatment noref
_refine_ls_matrix_type full
_refine_ls_number_parameters 388
_refine_ls_number_reflns 5657
_refine_ls_R_factor_gt 0.0603
_refine_ls_shift/su_max 0.0147
_refine_ls_structure_factor_coef F
_refine_ls_weighting_details
;
chebychev polynomial with 3 parameters, carruthers & watkin , 1979,
 2.27    0.710     1.85
;
_refine_ls_weighting_scheme calc
_refine_ls_wR_factor_ref 0.0580
_reflns_limit_h_max 13
_reflns_limit_h_min -13
_reflns_limit_k_max 17
_reflns_limit_k_min 0
_reflns_limit_l_max 30
_reflns_limit_l_min 0
_reflns_number_gt 5657
_reflns_number_total 7612
_reflns_threshold_expression >3.00\s(i)
_cod_data_source_file ic0009728_2.cif
_cod_data_source_block COMPOUND_2
_cod_depositor_comments
;
 Changing the capitalization of _atom_type_symbol data item
 values and adding the _atom_site_type_symbol data item.
 Updating the _chemical_formula_sum data item value.

 Antanas Vaitkus,
 2017-01-05

The following automatic conversions were performed:

'_chemical_melting_point' value 'not measured' was changed to '?' -
the value is undefined or not given.

Automatic conversion script
Id: cif_fix_values 1569 2011-02-09 13:29:24Z adriana 

The following automatic conversions were performed:

'_symmetry_cell_setting' value 'monoclinic ' changed to 'monoclinic'
according to the built-in table from CIF Core dictionary named
'cif_core.dic' version 2.4.1 from
2010-06-29.

'_refine_ls_structure_factor_coef' value 'f' changed to
'F' according to the built-in table from CIF Core dictionary named
'cif_core.dic' version 2.4.1 from 2010-06-29.

'_atom_site_adp_type'
value 'uani' changed to 'Uani' according to the built-in table from
CIF Core dictionary named 'cif_core.dic' version 2.4.1 from
2010-06-29 (43 times).

'_atom_site_adp_type' value 'uiso' changed to
'Uiso' according to the built-in table from CIF Core dictionary named
'cif_core.dic' version 2.4.1 from 2010-06-29 (67 times).

Automatic conversion script
Id: cif_fix_values 1646 2011-03-28 12:23:43Z adriana 

The following automatic conversions were performed:

'_exptl_crystal_density_meas' value 'not measured' was changed to '?'
- the value is perceived as not measured.

Automatic conversion script
Id: cif_fix_values 3008 2015-01-20 13:52:24Z robertas 
;
_cod_original_cell_volume 3907.1(5)
_cod_original_sg_symbol_H-M 'P 1 21/c 1 '
_cod_original_formula_sum 'c34 h67 cl n4 o2 si ti'
_cod_database_code 4319246

loop_
_symmetry_equiv_pos_as_xyz
x,y,z
-x,-y,-z
-x,y+1/2,-z+1/2
x,-y+1/2,z+1/2

loop_
_atom_site_label
_atom_site_type_symbol
_atom_site_fract_x
_atom_site_fract_y
_atom_site_fract_z
_atom_site_U_iso_or_equiv
_atom_site_occupancy
_atom_site_adp_type
ti1 Ti 0.87097(4) 0.21595(3) 0.690918(17) 0.0115 1.0000 Uani
si1 Si 0.94942(7) 0.13060(5) 0.57509(3) 0.0209 1.0000 Uani
cl1 Cl 0.88777(6) 0.08601(4) 0.74976(3) 0.0204 1.0000 Uani
n1 N 0.82722(19) 0.35970(14) 0.66304(9) 0.0155 1.0000 Uani
n3 N 0.8491(2) 0.30447(15) 0.77685(9) 0.0180 1.0000 Uani
n6 N 1.06511(19) 0.29111(15) 0.72288(9) 0.0164 1.0000 Uani
n21 N 0.9228(2) 0.17982(15) 0.63406(9) 0.0177 1.0000 Uani
c1 C 0.7446(2) 0.40026(18) 0.69647(12) 0.0213 1.0000 Uani
c2 C 0.8049(2) 0.39764(18) 0.75851(11) 0.0215 1.0000 Uani
c4 C 0.9806(2) 0.30350(18) 0.8090(1) 0.0197 1.0000 Uani
c5 C 1.0747(2) 0.33776(18) 0.77762(11) 0.0193 1.0000 Uani
c7 C 1.0596(2) 0.35938(19) 0.67792(11) 0.0209 1.0000 Uani
c8 C 0.9418(3) 0.41630(18) 0.66816(11) 0.0211 1.0000 Uani
c11 C 0.7622(2) 0.35809(18) 0.60329(11) 0.0203 1.0000 Uani
c12 C 0.6461(2) 0.30018(18) 0.5855(1) 0.0173 1.0000 Uani
c13 C 0.5683(2) 0.32284(18) 0.53490(11) 0.0192 1.0000 Uani
c14 C 0.4676(2) 0.26790(19) 0.5100(1) 0.0196 1.0000 Uani
c15 C 0.4500(2) 0.18883(19) 0.53733(11) 0.0197 1.0000 Uani
c16 C 0.5256(2) 0.16180(17) 0.5882(1) 0.0161 1.0000 Uani
c17 C 0.6237(2) 0.22131(17) 0.6137(1) 0.0148 1.0000 Uani
c22 C 0.8085(3) 0.1396(3) 0.51655(12) 0.0354 1.0000 Uani
c23 C 1.0821(3) 0.1875(3) 0.55273(15) 0.0451 1.0000 Uani
c24 C 0.9883(5) 0.0084(3) 0.58937(16) 0.0548 1.0000 Uani
c32 C 0.6316(3) 0.2591(2) 0.78111(13) 0.0306 1.0000 Uani
c33 C 0.7814(3) 0.3042(2) 0.86870(12) 0.0333 1.0000 Uani
c61 C 1.1782(2) 0.23156(19) 0.72349(11) 0.0218 1.0000 Uani
c62 C 1.1940(3) 0.1581(2) 0.76723(13) 0.0295 1.0000 Uani
c63 C 1.3002(3) 0.2834(2) 0.72957(16) 0.0379 1.0000 Uani
c91 C 0.5865(5) 0.0002(4) 0.8287(3) 0.0727 1.0000 Uani
c92 C 0.6318(7) -0.0342(5) 0.8845(3) 0.0955 1.0000 Uani
c94 C 0.8243(7) 0.0328(5) 0.9197(3) 0.0940 1.0000 Uani
c95 C 0.8988(8) 0.0944(5) 0.9628(3) 0.1160 1.0000 Uani
c141 C 0.3871(3) 0.2939(2) 0.45267(11) 0.0247 1.0000 Uani
c142 C 0.4657(3) 0.2771(3) 0.40913(14) 0.0459 1.0000 Uani
c143 C 0.3492(4) 0.3924(3) 0.45082(17) 0.0592 1.0000 Uani
c31 C 0.7691(3) 0.2609(2) 0.81166(11) 0.0230 1.0000 Uani
c144 C 0.2703(3) 0.2348(3) 0.43623(13) 0.0380 1.0000 Uani
c161 C 0.5063(2) 0.06975(18) 0.61431(11) 0.0204 1.0000 Uani
c162 C 0.4025(3) 0.0139(2) 0.57697(13) 0.0316 1.0000 Uani
c163 C 0.4722(4) 0.0820(2) 0.67037(14) 0.0403 1.0000 Uani
c164 C 0.6263(3) 0.0125(2) 0.62173(14) 0.0322 1.0000 Uani
o18 O 0.69501(15) 0.20359(12) 0.66419(7) 0.0151 1.0000 Uani
o93 O 0.7013(5) 0.0275(4) 0.9230(2) 0.1084 1.0000 Uani
h11 H 0.7258 0.4641 0.6843 0.0600 1.0000 Uiso
h12 H 0.6647 0.3656 0.6894 0.0600 1.0000 Uiso
h21 H 0.8779 0.4402 0.7663 0.0600 1.0000 Uiso
h22 H 0.7440 0.4183 0.7800 0.0600 1.0000 Uiso
h41 H 0.9865 0.3419 0.8426 0.0600 1.0000 Uiso
h42 H 1.0029 0.2401 0.8209 0.0600 1.0000 Uiso
h51 H 1.1602 0.3283 0.8008 0.0600 1.0000 Uiso
h52 H 1.0612 0.4039 0.7708 0.0600 1.0000 Uiso
h71 H 1.1330 0.4002 0.6877 0.0600 1.0000 Uiso
h72 H 1.0619 0.3273 0.6426 0.0600 1.0000 Uiso
h81 H 0.9484 0.4579 0.7001 0.0600 1.0000 Uiso
h82 H 0.9351 0.4520 0.6338 0.0600 1.0000 Uiso
h111 H 0.7380 0.4218 0.5922 0.0600 1.0000 Uiso
h112 H 0.8234 0.3371 0.5819 0.0600 1.0000 Uiso
h131 H 0.5849 0.3799 0.5159 0.0600 1.0000 Uiso
h151 H 0.3792 0.1479 0.5201 0.0600 1.0000 Uiso
h221 H 0.8248 0.1104 0.4827 0.0600 1.0000 Uiso
h222 H 0.7859 0.2039 0.5086 0.0600 1.0000 Uiso
h223 H 0.7363 0.1078 0.5267 0.0600 1.0000 Uiso
h231 H 1.0962 0.1588 0.5185 0.0600 1.0000 Uiso
h232 H 1.1594 0.1828 0.5824 0.0600 1.0000 Uiso
h233 H 1.0624 0.2530 0.5452 0.0600 1.0000 Uiso
h241 H 1.0053 -0.0212 0.5561 0.0600 1.0000 Uiso
h242 H 1.0659 0.0038 0.6202 0.0600 1.0000 Uiso
h243 H 0.9197 -0.0228 0.6013 0.0600 1.0000 Uiso
h321 H 0.5802 0.2305 0.8048 0.0600 1.0000 Uiso
h322 H 0.6006 0.3226 0.7725 0.0600 1.0000 Uiso
h323 H 0.6204 0.2249 0.7460 0.0600 1.0000 Uiso
h331 H 0.7271 0.2725 0.8895 0.0600 1.0000 Uiso
h332 H 0.8695 0.3007 0.8902 0.0600 1.0000 Uiso
h333 H 0.7565 0.3693 0.8644 0.0600 1.0000 Uiso
h611 H 1.1609 0.2029 0.6858 0.0600 1.0000 Uiso
h621 H 1.2679 0.1201 0.7666 0.0600 1.0000 Uiso
h622 H 1.2048 0.1862 0.8046 0.0600 1.0000 Uiso
h623 H 1.1185 0.1185 0.7605 0.0600 1.0000 Uiso
h631 H 1.3704 0.2412 0.7294 0.0600 1.0000 Uiso
h632 H 1.3185 0.3177 0.7652 0.0600 1.0000 Uiso
h633 H 1.2942 0.3276 0.6986 0.0600 1.0000 Uiso
h911 H 0.5350 -0.0449 0.8032 0.0600 1.0000 Uiso
h912 H 0.5332 0.0557 0.8291 0.0600 1.0000 Uiso
h913 H 0.6575 0.0189 0.8117 0.0600 1.0000 Uiso
h921 H 0.5595 -0.0543 0.9001 0.0600 1.0000 Uiso
h922 H 0.6838 -0.0911 0.8827 0.0600 1.0000 Uiso
h941 H 0.8651 -0.0300 0.9250 0.0600 1.0000 Uiso
h942 H 0.8335 0.0533 0.8815 0.0600 1.0000 Uiso
h951 H 0.9907 0.0977 0.9597 0.0600 1.0000 Uiso
h952 H 0.8981 0.0747 1.0001 0.0600 1.0000 Uiso
h953 H 0.8665 0.1579 0.9566 0.0600 1.0000 Uiso
h1421 H 0.4169 0.2925 0.3715 0.0600 1.0000 Uiso
h1422 H 0.5426 0.3148 0.4178 0.0600 1.0000 Uiso
h1423 H 0.4908 0.2119 0.4096 0.0600 1.0000 Uiso
h1431 H 0.2971 0.4075 0.4140 0.0600 1.0000 Uiso
h1432 H 0.2987 0.4032 0.4794 0.0600 1.0000 Uiso
h1433 H 0.4236 0.4314 0.4594 0.0600 1.0000 Uiso
h311 H 0.8019 0.1980 0.8180 0.0600 1.0000 Uiso
h1441 H 0.2212 0.2536 0.3987 0.0600 1.0000 Uiso
h1442 H 0.2169 0.2427 0.4633 0.0600 1.0000 Uiso
h1443 H 0.2934 0.1702 0.4348 0.0600 1.0000 Uiso
h1621 H 0.3922 -0.0445 0.5953 0.0600 1.0000 Uiso
h1622 H 0.3222 0.0481 0.5708 0.0600 1.0000 Uiso
h1623 H 0.4235 0.0024 0.5410 0.0600 1.0000 Uiso
h1631 H 0.4588 0.0224 0.6862 0.0600 1.0000 Uiso
h1632 H 0.5391 0.1152 0.6959 0.0600 1.0000 Uiso
h1633 H 0.3928 0.1180 0.6651 0.0600 1.0000 Uiso
h1641 H 0.6142 -0.0472 0.6382 0.0600 1.0000 Uiso
h1642 H 0.6966 0.0447 0.6460 0.0600 1.0000 Uiso
h1643 H 0.6463 0.0023 0.5848 0.0600 1.0000 Uiso

loop_
_atom_site_aniso_label
_atom_site_aniso_U_11
_atom_site_aniso_U_22
_atom_site_aniso_U_33
_atom_site_aniso_U_23
_atom_site_aniso_U_13
_atom_site_aniso_U_12
ti1 0.0123(2) 0.0100(2) 0.0104(2) -0.00056(15) -0.00125(14) 0.00022(16)
si1 0.0274(4) 0.0214(4) 0.0152(3) -0.0009(3) 0.0072(3) 0.0019(3)
cl1 0.0249(3) 0.0143(3) 0.0194(3) 0.0041(2) -0.0003(2) 0.0035(2)
n1 0.016(1) 0.0107(11) 0.0167(11) 0.0003(7) -0.0030(8) -0.0016(8)
n3 0.0178(11) 0.0157(12) 0.0177(11) -0.0028(8) -0.0019(8) 0.0036(8)
n6 0.016(1) 0.0150(11) 0.016(1) -0.0013(8) -0.0008(8) -0.0007(8)
n21 0.018(1) 0.0166(11) 0.0184(11) -0.0035(8) 0.0034(8) -0.0006(8)
c1 0.0193(13) 0.0125(13) 0.0278(14) -0.004(1) -0.0035(11) 0.0056(9)
c2 0.0197(13) 0.0169(14) 0.0254(14) -0.006(1) -0.000(1) 0.005(1)
c4 0.0205(13) 0.0193(14) 0.0160(12) -0.0043(9) -0.003(1) 0.002(1)
c5 0.0205(12) 0.0180(14) 0.0164(12) -0.0032(9) -0.002(1) -0.0001(9)
c7 0.0194(12) 0.0215(15) 0.0194(13) 0.002(1) -0.000(1) -0.007(1)
c8 0.0238(13) 0.0136(13) 0.0219(13) 0.002(1) -0.003(1) -0.008(1)
c11 0.0239(13) 0.0141(13) 0.0191(13) 0.0053(9) -0.003(1) -0.001(1)
c12 0.0181(12) 0.0148(13) 0.0167(12) -0.0023(9) -0.0007(9) -0.0008(9)
c13 0.0218(13) 0.0162(13) 0.0176(12) 0.001(1) 0.000(1) 0.001(1)
c14 0.0171(12) 0.0244(15) 0.0147(12) 0.000(1) -0.0021(9) 0.002(1)
c15 0.0157(12) 0.0228(14) 0.0184(12) -0.003(1) -0.0007(9) -0.002(1)
c16 0.0165(12) 0.0149(13) 0.0162(12) -0.0010(9) 0.0024(9) -0.0004(9)
c17 0.0147(11) 0.0150(13) 0.0127(11) -0.0014(9) -0.0008(9) 0.0028(9)
c22 0.0387(18) 0.050(2) 0.0155(14) -0.0094(13) 0.0029(12) -0.0062(15)
c23 0.0367(18) 0.069(3) 0.0347(18) -0.0059(17) 0.0188(15) -0.0113(17)
c24 0.095(3) 0.032(2) 0.040(2) -0.0003(15) 0.023(2) 0.023(2)
c32 0.0231(14) 0.0419(19) 0.0274(15) -0.0079(13) 0.0073(12) -0.0038(12)
c33 0.0337(16) 0.047(2) 0.0208(14) -0.0101(13) 0.0093(12) -0.0017(13)
c61 0.0141(12) 0.0247(15) 0.0251(14) -0.0030(11) 0.001(1) 0.003(1)
c62 0.0244(14) 0.0259(16) 0.0365(17) 0.0040(12) 0.0029(12) 0.0069(11)
c63 0.0177(14) 0.0400(19) 0.055(2) 0.0078(16) 0.0060(13) -0.0002(13)
c91 0.066(3) 0.061(3) 0.093(4) -0.014(3) 0.023(3) -0.004(2)
c92 0.129(6) 0.078(4) 0.094(5) -0.020(3) 0.056(4) -0.005(4)
c94 0.109(5) 0.091(5) 0.101(5) -0.003(4) 0.064(4) 0.009(4)
c95 0.156(7) 0.072(4) 0.095(5) -0.007(3) -0.026(5) 0.038(4)
c141 0.0230(13) 0.0287(16) 0.0175(13) 0.0040(11) -0.006(1) -0.0018(11)
c142 0.0355(18) 0.074(3) 0.0254(16) 0.0042(17) 0.0010(13) -0.0027(18)
c143 0.073(3) 0.039(2) 0.045(2) 0.0009(17) -0.027(2) 0.0186(19)
c31 0.0251(14) 0.0261(16) 0.0175(13) -0.004(1) 0.004(1) 0.0009(11)
c144 0.0259(15) 0.059(2) 0.0224(15) 0.0103(14) -0.0096(12) -0.0089(15)
c161 0.0219(13) 0.0179(14) 0.0203(13) 0.001(1) 0.002(1) -0.008(1)
c162 0.0312(16) 0.0245(16) 0.0356(17) 0.0003(12) -0.0002(13) -0.0127(12)
c163 0.057(2) 0.038(2) 0.0305(17) -0.0020(14) 0.0192(16) -0.0218(16)
c164 0.0309(16) 0.0147(15) 0.0467(19) 0.0029(12) -0.0003(13) -0.0022(11)
o18 0.0131(8) 0.0148(9) 0.0149(8) 0.0020(6) -0.0020(6) -0.0010(6)
o93 0.121(4) 0.104(4) 0.102(3) -0.032(3) 0.029(3) 0.022(3)

loop_
_atom_type_symbol
_atom_type_scat_dispersion_real
_atom_type_scat_dispersion_imag
_atom_type_scat_Cromer_Mann_a1
_atom_type_scat_Cromer_Mann_b1
_atom_type_scat_Cromer_Mann_a2
_atom_type_scat_Cromer_Mann_b2
_atom_type_scat_Cromer_Mann_a3
_atom_type_scat_Cromer_Mann_b3
_atom_type_scat_Cromer_Mann_a4
_atom_type_scat_Cromer_Mann_b4
_atom_type_scat_Cromer_Mann_c
_atom_type_scat_source
C 0.0020 0.0020 2.3100 20.8439 1.0200 10.2075 1.5886 0.5687 0.8650 51.6512 0.2156 international_tables_vol_iv_table_2.2b
H 0.0000 0.0000 0.4930 10.5109 0.3229 26.1257 0.1402 3.1424 0.0408 57.7997 0.0030 international_tables_vol_iv_table_2.2b
N 0.0040 0.0030 12.2126 0.0057 3.1322 9.8933 2.0125 28.9975 1.1663 0.5826 -11.5290 international_tables_vol_iv_table_2.2b
Si 0.0720 0.0710 6.2915 2.4386 3.0353 32.3337 1.9891 0.6785 1.5410 81.6937 1.1407 international_tables_vol_iv_table_2.2b
Cl 0.1320 0.1590 11.4604 0.0104 7.1964 1.1662 6.2556 18.5194 1.6455 47.7784 -9.5574 international_tables_vol_iv_table_2.2b
O 0.0080 0.0060 3.0485 13.2771 2.2868 5.7011 1.5463 0.3239 0.8670 32.9089 0.2508 international_tables_vol_iv_table_2.2b
Ti 0.2480 0.4460 9.7595 7.8508 7.3558 0.5000 1.6991 35.6338 1.9021 116.1050 1.2807 international_tables_vol_iv_table_2.2b

loop_
_geom_angle_atom_site_label_1
_geom_angle_site_symmetry_1
_geom_angle_atom_site_label_2
_geom_angle_site_symmetry_2
_geom_angle_atom_site_label_3
_geom_angle_site_symmetry_3
_geom_angle
_geom_angle_publ_flag
cl1 . ti1 . n1 . 157.73(6) yes
cl1 . ti1 . n3 . 84.86(5) yes
n1 . ti1 . n3 . 73.73(7) yes
cl1 . ti1 . n6 . 103.39(6) yes
n1 . ti1 . n6 . 77.07(7) yes
n3 . ti1 . n6 . 74.45(7) yes
cl1 . ti1 . n21 . 104.90(8) yes
n1 . ti1 . n21 . 97.4(1) yes
n3 . ti1 . n21 . 162.22(9) yes
n6 . ti1 . n21 . 88.68(9) yes
cl1 . ti1 . o18 . 93.84(6) yes
n1 . ti1 . o18 . 81.59(7) yes
n3 . ti1 . o18 . 93.31(7) yes
n6 . ti1 . o18 . 157.64(8) yes
n21 . ti1 . o18 . 100.70(9) yes
n21 . si1 . c22 . 110.98(13) yes
n21 . si1 . c23 . 110.97(14) yes
c22 . si1 . c23 . 107.68(16) yes
n21 . si1 . c24 . 108.86(14) yes
c22 . si1 . c24 . 109.19(19) yes
c23 . si1 . c24 . 109.1(2) yes
ti1 . n1 . c1 . 108.88(16) yes
ti1 . n1 . c8 . 112.52(15) yes
c1 . n1 . c8 . 109.9(2) yes
ti1 . n1 . c11 . 108.12(15) yes
c1 . n1 . c11 . 110.05(19) yes
c8 . n1 . c11 . 107.4(2) yes
ti1 . n3 . c2 . 107.61(15) yes
ti1 . n3 . c4 . 100.24(15) yes
c2 . n3 . c4 . 112.5(2) yes
ti1 . n3 . c31 . 115.86(16) yes
c2 . n3 . c31 . 111.9(2) yes
c4 . n3 . c31 . 108.3(2) yes
ti1 . n6 . c5 . 112.81(15) yes
ti1 . n6 . c7 . 100.67(14) yes
c5 . n6 . c7 . 110.3(2) yes
ti1 . n6 . c61 . 113.96(15) yes
c5 . n6 . c61 . 111.43(19) yes
c7 . n6 . c61 . 106.9(2) yes
ti1 . n21 . si1 . 168.92(14) yes
n1 . c1 . c2 . 111.6(2) yes
n1 . c1 . h11 . 108.8(3) no
c2 . c1 . h11 . 110.0(2) no
n1 . c1 . h12 . 108.8(2) no
c2 . c1 . h12 . 109.1(3) no
h11 . c1 . h12 . 108.5(2) no
n3 . c2 . c1 . 111.5(2) yes
n3 . c2 . h21 . 108.9(2) no
c1 . c2 . h21 . 108.8(3) no
n3 . c2 . h22 . 109.5(3) no
c1 . c2 . h22 . 109.8(2) no
h21 . c2 . h22 . 108.3(2) no
n3 . c4 . c5 . 114.7(2) yes
n3 . c4 . h41 . 108.2(2) no
c5 . c4 . h41 . 108.4(2) no
n3 . c4 . h42 . 108.3(2) no
c5 . c4 . h42 . 108.3(2) no
h41 . c4 . h42 . 108.9(2) no
n6 . c5 . c4 . 113.2(2) yes
n6 . c5 . h51 . 108.7(2) no
c4 . c5 . h51 . 108.9(2) no
n6 . c5 . h52 . 108.5(2) no
c4 . c5 . h52 . 108.7(2) no
h51 . c5 . h52 . 108.8(2) no
n6 . c7 . c8 . 112.4(2) yes
n6 . c7 . h71 . 109.6(2) no
c8 . c7 . h71 . 108.8(2) no
n6 . c7 . h72 . 109.2(2) no
c8 . c7 . h72 . 108.2(2) no
h71 . c7 . h72 . 108.7(3) no
n1 . c8 . c7 . 112.3(2) yes
n1 . c8 . h81 . 108.7(2) no
c7 . c8 . h81 . 108.1(2) no
n1 . c8 . h82 . 109.1(2) no
c7 . c8 . h82 . 109.0(3) no
h81 . c8 . h82 . 109.6(3) no
n1 . c11 . c12 . 118.7(2) yes
n1 . c11 . h111 . 107.3(2) no
c12 . c11 . h111 . 107.1(2) no
n1 . c11 . h112 . 107.6(2) no
c12 . c11 . h112 . 107.2(2) no
h111 . c11 . h112 . 108.5(3) no
c11 . c12 . c13 . 115.7(2) yes
c11 . c12 . c17 . 123.5(2) yes
c13 . c12 . c17 . 120.3(2) yes
c12 . c13 . c14 . 121.6(2) yes
c12 . c13 . h131 . 119.1(3) no
c14 . c13 . h131 . 119.4(2) no
c13 . c14 . c15 . 117.2(2) yes
c13 . c14 . c141 . 119.6(2) yes
c15 . c14 . c141 . 123.0(2) yes
c14 . c15 . c16 . 124.0(2) yes
c14 . c15 . h151 . 118.8(2) no
c16 . c15 . h151 . 117.2(3) no
c15 . c16 . c17 . 117.4(2) yes
c15 . c16 . c161 . 121.3(2) yes
c17 . c16 . c161 . 121.3(2) yes
c12 . c17 . c16 . 119.3(2) yes
c12 . c17 . o18 . 119.5(2) yes
c16 . c17 . o18 . 121.2(2) yes
si1 . c22 . h221 . 110.3(3) no
si1 . c22 . h222 . 110.4(2) no
h221 . c22 . h222 . 109.4(3) no
si1 . c22 . h223 . 109.7(2) no
h221 . c22 . h223 . 108.3(3) no
h222 . c22 . h223 . 108.6(3) no
si1 . c23 . h231 . 110.2(3) no
si1 . c23 . h232 . 110.1(3) no
h231 . c23 . h232 . 109.3(4) no
si1 . c23 . h233 . 109.7(3) no
h231 . c23 . h233 . 108.8(4) no
h232 . c23 . h233 . 108.7(4) no
si1 . c24 . h241 . 110.3(3) no
si1 . c24 . h242 . 109.0(3) no
h241 . c24 . h242 . 108.2(4) no
si1 . c24 . h243 . 110.4(3) no
h241 . c24 . h243 . 110.4(4) no
h242 . c24 . h243 . 108.4(4) no
c31 . c32 . h321 . 110.2(3) no
c31 . c32 . h322 . 109.8(3) no
h321 . c32 . h322 . 108.0(3) no
c31 . c32 . h323 . 110.8(3) no
h321 . c32 . h323 . 109.1(3) no
h322 . c32 . h323 . 108.8(3) no
c31 . c33 . h331 . 110.2(3) no
c31 . c33 . h332 . 110.1(3) no
h331 . c33 . h332 . 109.0(3) no
c31 . c33 . h333 . 109.8(3) no
h331 . c33 . h333 . 109.0(3) no
h332 . c33 . h333 . 108.5(3) no
n6 . c61 . c62 . 112.4(2) yes
n6 . c61 . c63 . 114.4(2) yes
c62 . c61 . c63 . 109.5(2) yes
n6 . c61 . h611 . 104.5(2) no
c62 . c61 . h611 . 109.4(3) no
c63 . c61 . h611 . 106.3(3) no
c61 . c62 . h621 . 110.8(3) no
c61 . c62 . h622 . 109.7(3) no
h621 . c62 . h622 . 109.0(3) no
c61 . c62 . h623 . 110.1(3) no
h621 . c62 . h623 . 108.8(3) no
h622 . c62 . h623 . 108.4(3) no
c61 . c63 . h631 . 110.7(3) no
c61 . c63 . h632 . 109.7(3) no
h631 . c63 . h632 . 108.7(3) no
c61 . c63 . h633 . 110.4(3) no
h631 . c63 . h633 . 108.8(3) no
h632 . c63 . h633 . 108.4(3) no
c92 . c91 . h911 . 113.1(6) no
c92 . c91 . h912 . 110.4(5) no
h911 . c91 . h912 . 107.4(5) no
c92 . c91 . h913 . 111.2(5) no
h911 . c91 . h913 . 107.6(5) no
h912 . c91 . h913 . 106.9(5) no
c91 . c92 . o93 . 115.9(6) yes
c91 . c92 . h921 . 109.8(7) no
o93 . c92 . h921 . 106.6(5) no
c91 . c92 . h922 . 108.7(5) no
o93 . c92 . h922 . 109.6(7) no
h921 . c92 . h922 . 105.9(6) no
c95 . c94 . o93 . 112.2(6) yes
c95 . c94 . h941 . 107.6(7) no
o93 . c94 . h941 . 110.4(6) no
c95 . c94 . h942 . 109.2(7) no
o93 . c94 . h942 . 112.3(7) no
h941 . c94 . h942 . 104.7(5) no
c94 . c95 . h951 . 111.2(7) no
c94 . c95 . h952 . 112.2(8) no
h951 . c95 . h952 . 107.8(6) no
c94 . c95 . h953 . 109.8(6) no
h951 . c95 . h953 . 105.2(8) no
h952 . c95 . h953 . 110.4(8) no
c14 . c141 . c142 . 107.8(2) yes
c14 . c141 . c143 . 111.4(3) yes
c142 . c141 . c143 . 109.1(3) yes
c14 . c141 . c144 . 112.1(2) yes
c142 . c141 . c144 . 107.0(3) yes
c143 . c141 . c144 . 109.3(3) yes
c141 . c142 . h1421 . 110.4(3) no
c141 . c142 . h1422 . 110.0(3) no
h1421 . c142 . h1422 . 109.2(4) no
c141 . c142 . h1423 . 110.0(3) no
h1421 . c142 . h1423 . 108.8(4) no
h1422 . c142 . h1423 . 108.4(3) no
c141 . c143 . h1431 . 110.1(3) no
c141 . c143 . h1432 . 108.9(4) no
h1431 . c143 . h1432 . 108.4(4) no
c141 . c143 . h1433 . 110.2(4) no
h1431 . c143 . h1433 . 110.4(5) no
h1432 . c143 . h1433 . 108.7(4) no
n3 . c31 . c32 . 111.4(2) yes
n3 . c31 . c33 . 114.2(2) yes
c32 . c31 . c33 . 109.5(2) yes
n3 . c31 . h311 . 104.4(2) no
c32 . c31 . h311 . 110.1(3) no
c33 . c31 . h311 . 106.9(3) no
c141 . c144 . h1441 . 109.5(3) no
c141 . c144 . h1442 . 110.1(3) no
h1441 . c144 . h1442 . 108.4(3) no
c141 . c144 . h1443 . 110.6(3) no
h1441 . c144 . h1443 . 108.7(3) no
h1442 . c144 . h1443 . 109.5(3) no
c16 . c161 . c162 . 112.0(2) yes
c16 . c161 . c163 . 111.3(2) yes
c162 . c161 . c163 . 108.0(2) yes
c16 . c161 . c164 . 109.6(2) yes
c162 . c161 . c164 . 106.1(2) yes
c163 . c161 . c164 . 109.7(3) yes
c161 . c162 . h1621 . 109.7(3) no
c161 . c162 . h1622 . 109.4(3) no
h1621 . c162 . h1622 . 108.7(3) no
c161 . c162 . h1623 . 110.0(3) no
h1621 . c162 . h1623 . 109.8(3) no
h1622 . c162 . h1623 . 109.2(3) no
c161 . c163 . h1631 . 110.2(3) no
c161 . c163 . h1632 . 109.9(3) no
h1631 . c163 . h1632 . 110.2(4) no
c161 . c163 . h1633 . 109.2(3) no
h1631 . c163 . h1633 . 108.5(3) no
h1632 . c163 . h1633 . 108.8(3) no
c161 . c164 . h1641 . 110.1(3) no
c161 . c164 . h1642 . 109.9(3) no
h1641 . c164 . h1642 . 109.6(3) no
c161 . c164 . h1643 . 109.5(3) no
h1641 . c164 . h1643 . 108.6(3) no
h1642 . c164 . h1643 . 109.0(3) no
ti1 . o18 . c17 . 129.62(16) yes
c92 . o93 . c94 . 112.7(5) yes

loop_
_geom_bond_atom_site_label_1
_geom_bond_site_symmetry_1
_geom_bond_atom_site_label_2
_geom_bond_site_symmetry_2
_geom_bond_distance
_geom_bond_publ_flag
ti1 . cl1 . 2.3872(7) yes
ti1 . n1 . 2.246(2) yes
ti1 . n3 . 2.552(2) yes
ti1 . n6 . 2.376(2) yes
ti1 . n21 . 1.718(2) yes
ti1 . o18 . 1.9067(17) yes
si1 . n21 . 1.714(2) yes
si1 . c22 . 1.870(3) yes
si1 . c23 . 1.873(4) yes
si1 . c24 . 1.866(4) yes
n1 . c1 . 1.486(4) yes
n1 . c8 . 1.493(3) yes
n1 . c11 . 1.490(3) yes
n3 . c2 . 1.493(3) yes
n3 . c4 . 1.484(3) yes
n3 . c31 . 1.508(4) yes
n6 . c5 . 1.501(3) yes
n6 . c7 . 1.491(3) yes
n6 . c61 . 1.520(3) yes
c1 . c2 . 1.529(4) yes
c1 . h11 . 0.995(3) no
c1 . h12 . 0.997(3) no
c2 . h21 . 1.002(3) no
c2 . h22 . 0.992(3) no
c4 . c5 . 1.515(4) yes
c4 . h41 . 0.994(3) no
c4 . h42 . 0.993(3) no
c5 . h51 . 0.994(2) no
c5 . h52 . 0.994(3) no
c7 . c8 . 1.516(4) yes
c7 . h71 . 0.992(3) no
c7 . h72 . 0.998(3) no
c8 . h81 . 0.991(3) no
c8 . h82 . 0.987(3) no
c11 . c12 . 1.516(3) yes
c11 . h111 . 0.997(3) no
c11 . h112 . 0.995(3) no
c12 . c13 . 1.387(3) yes
c12 . c17 . 1.407(4) yes
c13 . c14 . 1.398(4) yes
c13 . h131 . 1.000(3) no
c14 . c15 . 1.382(4) yes
c14 . c141 . 1.541(3) yes
c15 . c16 . 1.399(4) yes
c15 . h151 . 1.001(3) no
c16 . c17 . 1.422(3) yes
c16 . c161 . 1.538(4) yes
c17 . o18 . 1.341(3) yes
c22 . h221 . 0.992(3) no
c22 . h222 . 0.988(4) no
c22 . h223 . 1.002(3) no
c23 . h231 . 0.990(4) no
c23 . h232 . 0.992(4) no
c23 . h233 . 0.998(5) no
c24 . h241 . 0.986(4) no
c24 . h242 . 1.010(5) no
c24 . h243 . 0.984(5) no
c32 . c31 . 1.530(4) yes
c32 . h321 . 0.997(3) no
c32 . h322 . 1.001(3) no
c32 . h323 . 0.987(3) no
c33 . c31 . 1.527(4) yes
c33 . h331 . 0.990(3) no
c33 . h332 . 0.996(3) no
c33 . h333 . 0.996(4) no
c61 . c62 . 1.513(4) yes
c61 . c63 . 1.521(4) yes
c61 . h611 . 1.001(3) no
c62 . h621 . 0.990(3) no
c62 . h622 . 0.996(3) no
c62 . h623 . 0.998(3) no
c63 . h631 . 0.992(3) no
c63 . h632 . 0.997(4) no
c63 . h633 . 0.996(4) no
c91 . c92 . 1.450(9) yes
c91 . h911 . 0.998(5) no
c91 . h912 . 1.007(5) no
c91 . h913 . 1.005(6) no
c92 . o93 . 1.410(8) yes
c92 . h921 . 1.004(7) no
c92 . h922 . 1.022(7) no
c94 . c95 . 1.50(1) yes
c94 . o93 . 1.376(8) yes
c94 . h941 . 1.023(7) no
c94 . h942 . 1.019(7) no
c95 . h951 . 1.03(1) no
c95 . h952 . 0.967(8) no
c95 . h953 . 1.001(7) no
c141 . c142 . 1.547(5) yes
c141 . c143 . 1.507(5) yes
c141 . c144 . 1.528(4) yes
c142 . h1421 . 0.989(3) no
c142 . h1422 . 0.994(4) no
c142 . h1423 . 0.999(5) no
c143 . h1431 . 0.987(4) no
c143 . h1432 . 1.006(5) no
c143 . h1433 . 0.983(5) no
c31 . h311 . 0.993(3) no
c144 . h1441 . 1.002(3) no
c144 . h1442 . 0.992(4) no
c144 . h1443 . 0.988(4) no
c161 . c162 . 1.535(4) yes
c161 . c163 . 1.528(4) yes
c161 . c164 . 1.541(4) yes
c162 . h1621 . 0.991(3) no
c162 . h1622 . 0.999(3) no
c162 . h1623 . 0.985(3) no
c163 . h1631 . 0.987(3) no
c163 . h1632 . 0.984(3) no
c163 . h1633 . 1.005(4) no
c164 . h1641 . 0.992(3) no
c164 . h1642 . 0.987(3) no
c164 . h1643 . 0.999(4) no
